data_4076736
loop_
_publ_author_name
'Abu Ali, Hijazi'
'Goldberg, Israel'
'Kaufmann, Dieter'
'Burmeister, Christian'
'Srebnik, Morris'

_publ_section_title
;
 Novel C1-Bridged Bisboronate Derivatives by Insertion of Diazoalkanes
 into Bis(pinacolato)diborane(4)&#x22A5;
;
_journal_issue 9
_journal_name_full Organometallics
_journal_page_first 1870
_journal_paper_doi 10.1021/om011012b
_journal_volume 21
_journal_year 2002
_chemical_formula_sum 'C25 H34 B2 O4'
_chemical_formula_weight 420.14
_chemical_name_systematic
; 
 ? 
;
_space_group_IT_number 15
_symmetry_cell_setting monoclinic
_symmetry_space_group_name_Hall '-C 2yc'
_symmetry_space_group_name_H-M 'C 1 2/c 1'
_atom_sites_solution_hydrogens geom
_atom_sites_solution_primary direct
_atom_sites_solution_secondary difmap
_audit_creation_method SHELXL-97
_cell_angle_alpha 90.00
_cell_angle_beta 109.5710(8)
_cell_angle_gamma 90.00
_cell_formula_units_Z 4
_cell_length_a 12.4680(2)
_cell_length_b 14.3490(3)
_cell_length_c 14.2030(3)
_cell_measurement_reflns_used 2273
_cell_measurement_temperature 110(2)
_cell_measurement_theta_max 27.90
_cell_measurement_theta_min 2.84
_cell_volume 2394.17(8)
_computing_structure_refinement 'SHELXL-97 (Sheldrick, 1997)'
_computing_structure_solution SIR-97
_diffrn_ambient_temperature 110(2)
_diffrn_detector_area_resol_mean '56 microns'
_diffrn_measured_fraction_theta_full 0.993
_diffrn_measured_fraction_theta_max 0.993
_diffrn_measurement_device_type 'Nonius KappaCCD'
_diffrn_measurement_method '1 deg. Phi scans'
_diffrn_radiation_monochromator graphite
_diffrn_radiation_source 'fine-focus sealed tube'
_diffrn_radiation_type MoK\a
_diffrn_radiation_wavelength 0.71073
_diffrn_reflns_av_R_equivalents 0.0000
_diffrn_reflns_av_sigmaI/netI 0.0397
_diffrn_reflns_limit_h_max 16
_diffrn_reflns_limit_h_min 0
_diffrn_reflns_limit_k_max 18
_diffrn_reflns_limit_k_min 0
_diffrn_reflns_limit_l_max 17
_diffrn_reflns_limit_l_min -18
_diffrn_reflns_number 2854
_diffrn_reflns_theta_full 27.90
_diffrn_reflns_theta_max 27.90
_diffrn_reflns_theta_min 2.84
_exptl_absorpt_coefficient_mu 0.076
_exptl_crystal_colour colorless
_exptl_crystal_density_diffrn 1.166
_exptl_crystal_density_method 'not measured'
_exptl_crystal_description prisms
_exptl_crystal_F_000 904
_exptl_crystal_size_max 0.25
_exptl_crystal_size_mid 0.20
_exptl_crystal_size_min 0.10
_refine_diff_density_max 0.349
_refine_diff_density_min -0.261
_refine_diff_density_rms 0.049
_refine_ls_extinction_method none
_refine_ls_goodness_of_fit_ref 1.016
_refine_ls_hydrogen_treatment constr
_refine_ls_matrix_type full
_refine_ls_number_parameters 145
_refine_ls_number_reflns 2854
_refine_ls_number_restraints 0
_refine_ls_restrained_S_all 1.016
_refine_ls_R_factor_all 0.0579
_refine_ls_R_factor_gt 0.0424
_refine_ls_shift/su_max 0.006
_refine_ls_shift/su_mean 0.001
_refine_ls_structure_factor_coef Fsqd
_refine_ls_weighting_details 'calc w=1/[\s^2^(Fo^2^)+(0.0577P)^2^+1.4950P] where P=(Fo^2^+2Fc^2^)/3'
_refine_ls_weighting_scheme calc
_refine_ls_wR_factor_gt 0.1048
_refine_ls_wR_factor_ref 0.1136
_reflns_number_gt 2273
_reflns_number_total 2854
_reflns_threshold_expression >2sigma(I)
_cod_data_source_file om011012b.cif
_cod_data_source_block 5a
_cod_original_cell_volume 2394.16(8)
_cod_original_sg_symbol_H-M C2/c
_cod_database_code 4076736

loop_
_symmetry_equiv_pos_as_xyz
'x, y, z'
'-x, y, -z+1/2'
'x+1/2, y+1/2, z'
'-x+1/2, y+1/2, -z+1/2'
'-x, -y, -z'
'x, -y, z-1/2'
'-x+1/2, -y+1/2, -z'
'x+1/2, -y+1/2, z-1/2'

loop_
_atom_site_label
_atom_site_type_symbol
_atom_site_fract_x
_atom_site_fract_y
_atom_site_fract_z
_atom_site_U_iso_or_equiv
_atom_site_adp_type
_atom_site_occupancy
_atom_site_symmetry_multiplicity
_atom_site_calc_flag
_atom_site_refinement_flags
B1 B 0.61319(11) 0.48221(9) 0.77911(9) 0.0134(3) Uani 1 1 d .
O2 O 0.71464(7) 0.44609(6) 0.77809(6) 0.0163(2) Uani 1 1 d .
O3 O 0.62200(7) 0.57119(6) 0.81486(6) 0.0158(2) Uani 1 1 d .
C4 C 0.74368(10) 0.59328(8) 0.85673(9) 0.0160(3) Uani 1 1 d .
C5 C 0.79671(10) 0.52255(8) 0.80096(9) 0.0150(2) Uani 1 1 d .
C6 C 0.91248(10) 0.48450(9) 0.86306(10) 0.0211(3) Uani 1 1 d .
H6A H 0.9063 0.4524 0.9219 0.032 Uiso 1 1 calc R
H6B H 0.9669 0.5360 0.8845 0.032 Uiso 1 1 calc R
H6C H 0.9390 0.4405 0.8228 0.032 Uiso 1 1 calc R
C7 C 0.80171(11) 0.55820(9) 0.70171(9) 0.0216(3) Uani 1 1 d .
H7A H 0.8179 0.5062 0.6638 0.032 Uiso 1 1 calc R
H7B H 0.8620 0.6051 0.7140 0.032 Uiso 1 1 calc R
H7C H 0.7284 0.5863 0.6634 0.032 Uiso 1 1 calc R
C8 C 0.75990(11) 0.69541(9) 0.83665(11) 0.0255(3) Uani 1 1 d .
H8A H 0.7271 0.7077 0.7648 0.038 Uiso 1 1 calc R
H8B H 0.8414 0.7101 0.8596 0.038 Uiso 1 1 calc R
H8C H 0.7217 0.7343 0.8726 0.038 Uiso 1 1 calc R
C9 C 0.77911(11) 0.57481(10) 0.96839(10) 0.0249(3) Uani 1 1 d .
H9A H 0.7342 0.6142 0.9976 0.037 Uiso 1 1 calc R
H9B H 0.8601 0.5892 0.9998 0.037 Uiso 1 1 calc R
H9C H 0.7658 0.5091 0.9797 0.037 Uiso 1 1 calc R
C10 C 0.5000 0.42195(11) 0.7500 0.0129(3) Uani 1 2 d S
C11 C 0.48096(9) 0.36362(8) 0.65478(8) 0.0134(2) Uani 1 1 d .
C12 C 0.51900(10) 0.39467(8) 0.57809(9) 0.0161(3) Uani 1 1 d .
H12 H 0.5629 0.4502 0.5872 0.019 Uiso 1 1 calc R
C13 C 0.49381(11) 0.34576(9) 0.48875(9) 0.0194(3) Uani 1 1 d .
H13 H 0.5197 0.3684 0.4373 0.023 Uiso 1 1 calc R
C14 C 0.43091(11) 0.26389(9) 0.47442(9) 0.0199(3) Uani 1 1 d .
H14 H 0.4147 0.2298 0.4139 0.024 Uiso 1 1 calc R
C15 C 0.39200(11) 0.23240(9) 0.54973(9) 0.0203(3) Uani 1 1 d .
H15 H 0.3489 0.1765 0.5407 0.024 Uiso 1 1 calc R
C16 C 0.41581(10) 0.28234(8) 0.63813(9) 0.0178(3) Uani 1 1 d .
H16 H 0.3872 0.2607 0.6883 0.021 Uiso 1 1 calc R

loop_
_atom_site_aniso_label
_atom_site_aniso_U_11
_atom_site_aniso_U_22
_atom_site_aniso_U_33
_atom_site_aniso_U_23
_atom_site_aniso_U_13
_atom_site_aniso_U_12
B1 0.0133(6) 0.0140(6) 0.0133(6) 0.0015(5) 0.0049(5) 0.0005(5)
O2 0.0113(4) 0.0146(4) 0.0236(5) -0.0025(3) 0.0067(3) -0.0022(3)
O3 0.0110(4) 0.0159(4) 0.0199(4) -0.0029(3) 0.0043(3) -0.0014(3)
C4 0.0111(5) 0.0191(6) 0.0166(6) -0.0028(4) 0.0032(4) -0.0021(5)
C5 0.0123(5) 0.0163(6) 0.0166(6) -0.0003(4) 0.0052(4) -0.0034(4)
C6 0.0139(6) 0.0253(7) 0.0230(6) 0.0018(5) 0.0048(5) 0.0012(5)
C7 0.0207(6) 0.0267(7) 0.0193(6) 0.0019(5) 0.0093(5) -0.0022(5)
C8 0.0229(6) 0.0179(6) 0.0352(8) -0.0055(5) 0.0092(6) -0.0048(5)
C9 0.0195(6) 0.0380(8) 0.0163(6) -0.0046(5) 0.0048(5) 0.0000(6)
C10 0.0114(7) 0.0134(7) 0.0148(8) 0.000 0.0054(6) 0.000
C11 0.0108(5) 0.0133(5) 0.0161(6) 0.0003(4) 0.0046(4) 0.0030(4)
C12 0.0148(5) 0.0151(5) 0.0189(6) 0.0023(4) 0.0063(5) -0.0006(5)
C13 0.0193(6) 0.0229(6) 0.0171(6) 0.0035(5) 0.0077(5) 0.0023(5)
C14 0.0221(6) 0.0200(6) 0.0161(6) -0.0026(5) 0.0045(5) 0.0030(5)
C15 0.0215(6) 0.0174(6) 0.0212(6) -0.0021(5) 0.0060(5) -0.0043(5)
C16 0.0182(6) 0.0178(6) 0.0194(6) 0.0002(5) 0.0088(5) -0.0030(5)

loop_
_atom_type_symbol
_atom_type_description
_atom_type_scat_dispersion_real
_atom_type_scat_dispersion_imag
_atom_type_scat_source
C C 0.0033 0.0016 'International Tables Vol C Tables 4.2.6.8 and 6.1.1.4'
H H 0.0000 0.0000 'International Tables Vol C Tables 4.2.6.8 and 6.1.1.4'
B B 0.0013 0.0007 'International Tables Vol C Tables 4.2.6.8 and 6.1.1.4'
O O 0.0106 0.0060 'International Tables Vol C Tables 4.2.6.8 and 6.1.1.4'

loop_
_geom_angle_atom_site_label_1
_geom_angle_atom_site_label_2
_geom_angle_atom_site_label_3
_geom_angle
_geom_angle_site_symmetry_1
_geom_angle_site_symmetry_3
O3 B1 O2 113.44(10) . .
O3 B1 C10 124.07(10) . .
O2 B1 C10 122.28(10) . .
B1 O2 C5 107.08(9) . .
B1 O3 C4 107.24(9) . .
O3 C4 C9 106.55(10) . .
O3 C4 C8 108.48(10) . .
C9 C4 C8 110.70(11) . .
O3 C4 C5 102.11(9) . .
C9 C4 C5 113.01(10) . .
C8 C4 C5 115.18(10) . .
O2 C5 C7 106.84(9) . .
O2 C5 C6 108.53(9) . .
C7 C5 C6 109.47(10) . .
O2 C5 C4 102.51(9) . .
C7 C5 C4 114.01(10) . .
C6 C5 C4 114.83(10) . .
C5 C6 H6A 109.5 . .
C5 C6 H6B 109.5 . .
H6A C6 H6B 109.5 . .
C5 C6 H6C 109.5 . .
H6A C6 H6C 109.5 . .
H6B C6 H6C 109.5 . .
C5 C7 H7A 109.5 . .
C5 C7 H7B 109.5 . .
H7A C7 H7B 109.5 . .
C5 C7 H7C 109.5 . .
H7A C7 H7C 109.5 . .
H7B C7 H7C 109.5 . .
C4 C8 H8A 109.5 . .
C4 C8 H8B 109.5 . .
H8A C8 H8B 109.5 . .
C4 C8 H8C 109.5 . .
H8A C8 H8C 109.5 . .
H8B C8 H8C 109.5 . .
C4 C9 H9A 109.5 . .
C4 C9 H9B 109.5 . .
H9A C9 H9B 109.5 . .
C4 C9 H9C 109.5 . .
H9A C9 H9C 109.5 . .
H9B C9 H9C 109.5 . .
C11 C10 C11 114.15(13) 2_656 .
C11 C10 B1 112.76(6) 2_656 2_656
C11 C10 B1 101.85(6) . 2_656
C11 C10 B1 101.85(6) 2_656 .
C11 C10 B1 112.76(6) . .
B1 C10 B1 113.99(13) 2_656 .
C16 C11 C12 117.66(11) . .
C16 C11 C10 120.86(10) . .
C12 C11 C10 121.22(10) . .
C13 C12 C11 121.20(11) . .
C13 C12 H12 119.4 . .
C11 C12 H12 119.4 . .
C14 C13 C12 120.29(11) . .
C14 C13 H13 119.9 . .
C12 C13 H13 119.9 . .
C13 C14 C15 119.19(11) . .
C13 C14 H14 120.4 . .
C15 C14 H14 120.4 . .
C16 C15 C14 120.27(11) . .
C16 C15 H15 119.9 . .
C14 C15 H15 119.9 . .
C15 C16 C11 121.37(11) . .
C15 C16 H16 119.3 . .
C11 C16 H16 119.3 . .

loop_
_geom_bond_atom_site_label_1
_geom_bond_atom_site_label_2
_geom_bond_distance
_geom_bond_site_symmetry_2
B1 O3 1.3649(15) .
B1 O2 1.3715(15) .
B1 C10 1.5873(15) .
O2 C5 1.4607(14) .
O3 C4 1.4668(13) .
C4 C9 1.5203(17) .
C4 C8 1.5193(18) .
C4 C5 1.5638(16) .
C5 C7 1.5203(16) .
C5 C6 1.5187(16) .
C6 H6A 0.9800 .
C6 H6B 0.9800 .
C6 H6C 0.9800 .
C7 H7A 0.9800 .
C7 H7B 0.9800 .
C7 H7C 0.9800 .
C8 H8A 0.9800 .
C8 H8B 0.9800 .
C8 H8C 0.9800 .
C9 H9A 0.9800 .
C9 H9B 0.9800 .
C9 H9C 0.9800 .
C10 C11 1.5397(14) 2_656
C10 C11 1.5397(14) .
C10 B1 1.5873(15) 2_656
C11 C16 1.3955(16) .
C11 C12 1.3986(16) .
C12 C13 1.3907(17) .
C12 H12 0.9500 .
C13 C14 1.3890(18) .
C13 H13 0.9500 .
C14 C15 1.3897(18) .
C14 H14 0.9500 .
C15 C16 1.3886(17) .
C15 H15 0.9500 .
C16 H16 0.9500 .

loop_
_geom_torsion_atom_site_label_1
_geom_torsion_atom_site_label_2
_geom_torsion_atom_site_label_3
_geom_torsion_atom_site_label_4
_geom_torsion
_geom_torsion_site_symmetry_1
_geom_torsion_site_symmetry_4
O3 B1 O2 C5 -9.35(13) . .
C10 B1 O2 C5 175.59(9) . .
O2 B1 O3 C4 -9.45(13) . .
C10 B1 O3 C4 165.51(10) . .
B1 O3 C4 C9 -96.25(11) . .
B1 O3 C4 C8 144.53(10) . .
B1 O3 C4 C5 22.49(11) . .
B1 O2 C5 C7 -97.66(11) . .
B1 O2 C5 C6 144.39(10) . .
B1 O2 C5 C4 22.51(11) . .
O3 C4 C5 O2 -27.03(11) . .
C9 C4 C5 O2 87.03(11) . .
C8 C4 C5 O2 -144.35(10) . .
O3 C4 C5 C7 88.04(11) . .
C9 C4 C5 C7 -157.90(11) . .
C8 C4 C5 C7 -29.28(14) . .
O3 C4 C5 C6 -144.50(10) . .
C9 C4 C5 C6 -30.44(14) . .
C8 C4 C5 C6 98.17(13) . .
O3 B1 C10 C11 -96.89(13) . 2_656
O2 B1 C10 C11 77.64(12) . 2_656
O3 B1 C10 C11 140.34(11) . .
O2 B1 C10 C11 -45.14(14) . .
O3 B1 C10 B1 24.85(8) . 2_656
O2 B1 C10 B1 -160.63(13) . 2_656
C11 C10 C11 C16 39.37(9) 2_656 .
B1 C10 C11 C16 -82.45(13) 2_656 .
B1 C10 C11 C16 154.98(11) . .
C11 C10 C11 C12 -146.73(12) 2_656 .
B1 C10 C11 C12 91.45(11) 2_656 .
B1 C10 C11 C12 -31.13(14) . .
C16 C11 C12 C13 -0.65(17) . .
C10 C11 C12 C13 -174.73(10) . .
C11 C12 C13 C14 -0.73(19) . .
C12 C13 C14 C15 1.04(19) . .
C13 C14 C15 C16 0.03(19) . .
C14 C15 C16 C11 -1.45(19) . .
C12 C11 C16 C15 1.73(18) . .
C10 C11 C16 C15 175.84(11) . .
